data_2013853
loop_
_publ_author_name
'Thamotharan, S.'
'Parthasarathi, V.'
'Gupta, Ranju'
'Guleria, Sheetal'
'Jindal, D. P.'
'Linden, Anthony'

_publ_section_title
;Two androst-5-ene derivatives:
 16-[4-(3-chloropropoxy)-3-methoxybenzylidene]-17-oxoandrost-5-en-3\b-ol and
 16-[3-methoxy-4-(2-pyrrolidin-1-ylethoxy)benzylidene]-3\b-pyrrolidinoandrost-5-en-17\b-ol
 monohydrate
;
_journal_issue 1
_journal_name_full 'Acta Crystallographica Section C'
_journal_page_first o75
_journal_page_last o78
_journal_paper_doi 10.1107/S0108270103025605
_journal_volume 60
_journal_year 2004
_chemical_formula_iupac 'C37 H54 N2 O3 , H2 O'
_chemical_formula_moiety 'C37 H54 N2 O3 , H2 O'
_chemical_formula_sum 'C37 H56 N2 O4'
_chemical_formula_weight 592.86
_chemical_melting_point 483
_chemical_name_systematic
;
16-[3-methoxy-4-(2-pyrrolidin-1-ylethoxy)benzylidene]-
3\b-pyrrolidinoandrost-5-en-17\b-ol monohydrate
;
_space_group_IT_number 4
_symmetry_cell_setting monoclinic
_symmetry_space_group_name_Hall 'P 2yb'
_symmetry_space_group_name_H-M 'P 1 21 1'
_atom_sites_solution_hydrogens geom
_atom_sites_solution_primary direct
_atom_sites_solution_secondary difmap
_audit_creation_method SHELXL97
_cell_angle_alpha 90
_cell_angle_beta 99.6510(7)
_cell_angle_gamma 90
_cell_formula_units_Z 2
_cell_length_a 6.42190(10)
_cell_length_b 32.4115(5)
_cell_length_c 8.09810(10)
_cell_measurement_reflns_used 3313
_cell_measurement_temperature 160(2)
_cell_measurement_theta_max 26.02
_cell_measurement_theta_min 2.0
_cell_volume 1661.71(4)
_computing_cell_refinement 'DENZO-SMN (Otwinowski & Minor, 1997)'
_computing_data_collection 'COLLECT (Nonius, 2000)'
_computing_data_reduction 'DENZO-SMN and SCALEPACK (Otwinowski & Minor, 1997)'
_computing_molecular_graphics 'ORTEP-3 (Farrugia, 1999)'
_computing_publication_material 'SHELXL97 and PLATON (Spek, 2003)'
_computing_structure_refinement 'SHELXL97 (Sheldrick, 1997)'
_computing_structure_solution 'SIR92 (Altomare et al., 1994)'
_diffrn_ambient_temperature 160(2)
_diffrn_detector_area_resol_mean 9
_diffrn_measured_fraction_theta_full 0.996
_diffrn_measured_fraction_theta_max 0.996
_diffrn_measurement_device_type 'Nonius KappaCCD area-detector'
_diffrn_measurement_method '\f and \w scans with \k offsets'
_diffrn_radiation_monochromator 'horizontally mounted graphite crystal'
_diffrn_radiation_source 'Nonius FR591 sealed tube generator'
_diffrn_radiation_type 'Mo K\a'
_diffrn_radiation_wavelength 0.71073
_diffrn_reflns_av_R_equivalents 0.052
_diffrn_reflns_av_sigmaI/netI 0.035
_diffrn_reflns_limit_h_max 7
_diffrn_reflns_limit_h_min -7
_diffrn_reflns_limit_k_max 39
_diffrn_reflns_limit_k_min -39
_diffrn_reflns_limit_l_max 9
_diffrn_reflns_limit_l_min -9
_diffrn_reflns_number 36139
_diffrn_reflns_theta_full 26.01
_diffrn_reflns_theta_max 26.01
_diffrn_reflns_theta_min 2.55
_diffrn_standards_decay_% 0
_diffrn_standards_number 0
_exptl_absorpt_coefficient_mu 0.0757
_exptl_absorpt_correction_type none
_exptl_crystal_colour colourless
_exptl_crystal_density_diffrn 1.185
_exptl_crystal_density_meas ?
_exptl_crystal_density_method 'not measured'
_exptl_crystal_description prism
_exptl_crystal_F_000 648
_exptl_crystal_size_max 0.28
_exptl_crystal_size_mid 0.18
_exptl_crystal_size_min 0.15
_refine_diff_density_max 0.23
_refine_diff_density_min -0.22
_refine_ls_extinction_coef 0.017(5)
_refine_ls_extinction_expression Fc^*^=kFc[1+0.001xFc^2^\l^3^/sin(2\q)]^-1/4^
_refine_ls_extinction_method 'SHELXL97 (Sheldrick, 1997)'
_refine_ls_goodness_of_fit_ref 1.039
_refine_ls_hydrogen_treatment mixed
_refine_ls_matrix_type full
_refine_ls_number_parameters 451
_refine_ls_number_reflns 3299
_refine_ls_number_restraints 120
_refine_ls_restrained_S_all 1.046
_refine_ls_R_factor_all 0.046
_refine_ls_R_factor_gt 0.037
_refine_ls_shift/su_max 0.000
_refine_ls_shift/su_mean 0.000
_refine_ls_structure_factor_coef Fsqd
_refine_ls_weighting_details 'calc w = 1/[\s^2^(Fo^2^)+(0.0500P)^2^+0.1844P] where P=(Fo^2^+2Fc^2^)/3'
_refine_ls_weighting_scheme calc
_refine_ls_wR_factor_gt 0.086
_refine_ls_wR_factor_ref 0.092
_reflns_number_gt 2865
_reflns_number_total 3302
_reflns_threshold_expression I>2\s(I)
_cod_data_source_file sk1678.cif
_cod_data_source_block II
_cod_depositor_comments
;
The following automatic conversions were performed:

'_exptl_crystal_density_meas' value 'not measured' was changed to '?'
- the value is perceived as not measured.

Automatic conversion script
Id: cif_fix_values 3008 2015-01-20 13:52:24Z robertas 
;
_cod_original_sg_symbol_H-M 'P 21'
_cod_database_code 2013853
_cod_database_fobs_code 2013853

loop_
_symmetry_equiv_pos_as_xyz
'x, y, z'
'-x, y+1/2, -z'

loop_
_atom_site_label
_atom_site_fract_x
_atom_site_fract_y
_atom_site_fract_z
_atom_site_U_iso_or_equiv
_atom_site_adp_type
_atom_site_calc_flag
_atom_site_refinement_flags
_atom_site_occupancy
_atom_site_disorder_assembly
_atom_site_disorder_group
_atom_site_type_symbol
C1 -0.4812(4) 0.11425(9) 0.2016(3) 0.0411(6) Uani d . 1 . . C
H1A -0.5098 0.1087 0.3160 0.049 Uiso calc R 1 . . H
H1B -0.5649 0.1388 0.1584 0.049 Uiso calc R 1 . . H
C2 -0.5581(4) 0.07741(9) 0.0906(3) 0.0436(7) Uani d . 1 A . C
H2A -0.4861 0.0521 0.1391 0.052 Uiso calc R 1 . . H
H2B -0.7117 0.0738 0.0875 0.052 Uiso calc R 1 . . H
C3 -0.5150(5) 0.08320(9) -0.0859(3) 0.0473(7) Uani d D 1 . . C
H3A -0.5895 0.1085 -0.1359 0.057 Uiso calc PR 0.788(7) A 1 H
H3B -0.6420 0.1006 -0.1265 0.057 Uiso calc PR 0.212(7) A 2 H
C4A -0.2713(6) 0.08913(12) -0.0720(4) 0.0441(11) Uani d PDU 0.788(7) A 1 C
H4A -0.1983 0.0638 -0.0246 0.053 Uiso calc PR 0.788(7) A 1 H
H4B -0.2365 0.0934 -0.1853 0.053 Uiso calc PR 0.788(7) A 1 H
C4B -0.3505(13) 0.1154(3) -0.1141(9) 0.037(3) Uani d PDU 0.212(7) A 2 C
H4C -0.2751 0.1053 -0.2034 0.044 Uiso calc PR 0.212(7) A 2 H
H4D -0.4246 0.1412 -0.1546 0.044 Uiso calc PR 0.212(7) A 2 H
C5 -0.1939(4) 0.12490(8) 0.0354(3) 0.0380(6) Uani d D 1 . . C
C6 -0.0589(5) 0.15179(9) -0.0151(3) 0.0472(7) Uani d . 1 A . C
H6 -0.0102 0.1463 -0.1174 0.057 Uiso calc R 1 . . H
C7 0.0195(4) 0.18975(8) 0.0791(3) 0.0350(5) Uani d . 1 . . C
H7A -0.0685 0.2135 0.0333 0.042 Uiso calc R 1 A . H
H7B 0.1663 0.1952 0.0627 0.042 Uiso calc R 1 . . H
C8 0.0142(4) 0.18601(7) 0.2657(3) 0.0312(5) Uani d . 1 A . C
H8 0.1309 0.1672 0.3171 0.037 Uiso calc R 1 . . H
C9 -0.1988(4) 0.16764(7) 0.2954(3) 0.0320(5) Uani d . 1 . . C
H9 -0.3110 0.1865 0.2376 0.038 Uiso calc R 1 A . H
C10 -0.2450(4) 0.12454(8) 0.2131(3) 0.0340(5) Uani d . 1 A . C
C11 -0.2203(4) 0.16805(8) 0.4822(3) 0.0362(6) Uani d . 1 A . C
H11A -0.1243 0.1470 0.5418 0.043 Uiso calc R 1 . . H
H11B -0.3666 0.1601 0.4923 0.043 Uiso calc R 1 . . H
C12 -0.1696(4) 0.21018(8) 0.5693(3) 0.0341(5) Uani d . 1 . . C
H12A -0.2787 0.2306 0.5228 0.041 Uiso calc R 1 A . H
H12B -0.1721 0.2074 0.6906 0.041 Uiso calc R 1 . . H
C13 0.0473(4) 0.22550(8) 0.5432(3) 0.0310(5) Uani d . 1 A . C
C14 0.0437(4) 0.22780(7) 0.3529(3) 0.0303(5) Uani d . 1 . . C
H14 -0.0838 0.2445 0.3066 0.036 Uiso calc R 1 A . H
C15 0.2353(4) 0.25440(7) 0.3320(3) 0.0332(5) Uani d . 1 A . C
H15A 0.3626 0.2372 0.3321 0.040 Uiso calc R 1 . . H
H15B 0.2077 0.2704 0.2265 0.040 Uiso calc R 1 . . H
C16 0.2619(4) 0.28275(7) 0.4838(3) 0.0318(5) Uani d . 1 . . C
C17 0.0949(4) 0.27104(8) 0.5896(3) 0.0332(5) Uani d . 1 A . C
H17 -0.0352 0.2877 0.5511 0.040 Uiso calc R 1 . . H
O17 0.1562(3) 0.27666(7) 0.7643(2) 0.0426(4) Uani d . 1 . . O
H17A 0.139(5) 0.3019(12) 0.786(4) 0.062(11) Uiso d . 1 . . H
C18 0.2270(4) 0.19869(8) 0.6355(3) 0.0373(6) Uani d . 1 . . C
H18A 0.2285 0.2005 0.7565 0.056 Uiso calc R 1 A . H
H18B 0.3623 0.2085 0.6097 0.056 Uiso calc R 1 . . H
H18C 0.2050 0.1699 0.5993 0.056 Uiso calc R 1 . . H
C19 -0.1098(5) 0.09070(8) 0.3131(4) 0.0469(7) Uani d . 1 . . C
H19A -0.1224 0.0650 0.2482 0.070 Uiso calc R 1 A . H
H19B -0.1594 0.0861 0.4197 0.070 Uiso calc R 1 . . H
H19C 0.0384 0.0994 0.3351 0.070 Uiso calc R 1 . . H
C20 0.4024(4) 0.31267(7) 0.5286(3) 0.0336(5) Uani d . 1 A . C
H20 0.3888 0.3263 0.6302 0.040 Uiso calc R 1 . . H
C21 0.5748(4) 0.32813(7) 0.4469(3) 0.0322(5) Uani d . 1 . . C
C22 0.6113(4) 0.31484(7) 0.2886(3) 0.0318(5) Uani d . 1 A . C
H22 0.5210 0.2947 0.2289 0.038 Uiso calc R 1 . . H
C23 0.7762(4) 0.33061(7) 0.2191(3) 0.0318(5) Uani d . 1 . . C
C24 0.9123(4) 0.36041(7) 0.3045(3) 0.0333(5) Uani d . 1 A . C
C25 0.8775(4) 0.37374(8) 0.4601(3) 0.0374(6) Uani d . 1 . . C
H25 0.9679 0.3939 0.5197 0.045 Uiso calc R 1 A . H
C26 0.7108(4) 0.35774(8) 0.5291(3) 0.0350(6) Uani d . 1 A . C
H26 0.6890 0.3673 0.6358 0.042 Uiso calc R 1 . . H
O27 1.0729(3) 0.37382(5) 0.2248(2) 0.0371(4) Uani d . 1 . . O
C28 1.1991(4) 0.40731(8) 0.3026(3) 0.0400(6) Uani d . 1 A . C
H28A 1.2599 0.3999 0.4193 0.048 Uiso calc R 1 . . H
H28B 1.1100 0.4321 0.3055 0.048 Uiso calc R 1 . . H
C29 1.3735(4) 0.41640(8) 0.2055(3) 0.0392(6) Uani d . 1 . . C
H29A 1.4526 0.4408 0.2560 0.047 Uiso calc R 1 A . H
H29B 1.4724 0.3927 0.2179 0.047 Uiso calc R 1 . . H
O35 0.8209(3) 0.31898(5) 0.0657(2) 0.0393(4) Uani d . 1 A . O
C36 0.6711(4) 0.29305(9) -0.0370(3) 0.0436(6) Uani d . 1 . . C
H36A 0.6596 0.2667 0.0201 0.065 Uiso calc R 1 A . H
H36B 0.7183 0.2881 -0.1442 0.065 Uiso calc R 1 . . H
H36C 0.5329 0.3067 -0.0571 0.065 Uiso calc R 1 . . H
N37 -0.5787(3) 0.04787(7) -0.1941(3) 0.0416(5) Uani d . 1 A . N
C38 -0.8023(5) 0.03839(10) -0.2159(4) 0.0517(7) Uani d . 1 . . C
H38A -0.8881 0.0636 -0.2427 0.062 Uiso calc R 1 A . H
H38B -0.8389 0.0258 -0.1131 0.062 Uiso calc R 1 . . H
C39 -0.8393(5) 0.00809(10) -0.3610(4) 0.0539(7) Uani d . 1 A . C
H39A -0.9826 0.0115 -0.4271 0.065 Uiso calc R 1 . . H
H39B -0.8223 -0.0207 -0.3202 0.065 Uiso calc R 1 . . H
C40 -0.6695(5) 0.01924(9) -0.4658(4) 0.0511(7) Uani d . 1 . . C
H40A -0.5811 -0.0050 -0.4809 0.061 Uiso calc R 1 A . H
H40B -0.7344 0.0298 -0.5773 0.061 Uiso calc R 1 . . H
C41 -0.5402(6) 0.05229(12) -0.3652(4) 0.0635(9) Uani d . 1 A . C
H41A -0.3882 0.0486 -0.3699 0.076 Uiso calc R 1 . . H
H41B -0.5842 0.0800 -0.4095 0.076 Uiso calc R 1 . . H
C31A 1.1844(18) 0.4617(3) -0.0278(11) 0.064(2) Uani d PDU 0.510(13) A 1 C
H31A 1.2430 0.4861 0.0373 0.077 Uiso calc PR 0.510(13) A 1 H
H31B 1.0339 0.4585 -0.0172 0.077 Uiso calc PR 0.510(13) A 1 H
C32A 1.211(2) 0.4655(3) -0.2121(9) 0.069(3) Uani d PDU 0.510(13) A 1 C
H32A 1.0936 0.4514 -0.2863 0.083 Uiso calc PR 0.510(13) A 1 H
H32B 1.2147 0.4948 -0.2459 0.083 Uiso calc PR 0.510(13) A 1 H
C33A 1.4219(19) 0.4441(3) -0.2191(9) 0.077(2) Uani d PDU 0.510(13) A 1 C
H33A 1.5240 0.4640 -0.2531 0.093 Uiso calc PR 0.510(13) A 1 H
H33B 1.4022 0.4211 -0.3007 0.093 Uiso calc PR 0.510(13) A 1 H
C34A 1.5028(10) 0.4277(4) -0.0419(11) 0.060(2) Uani d PDU 0.510(13) A 1 C
H34A 1.5725 0.4006 -0.0455 0.072 Uiso calc PR 0.510(13) A 1 H
H34B 1.6027 0.4473 0.0233 0.072 Uiso calc PR 0.510(13) A 1 H
N30 1.3057(3) 0.42420(7) 0.0287(3) 0.0452(6) Uani d D 1 A . N
C31B 1.1416(15) 0.4567(3) 0.0084(11) 0.057(2) Uani d PDU 0.490(13) A 2 C
H31C 1.1905 0.4813 0.0763 0.068 Uiso calc PR 0.490(13) A 2 H
H31D 1.0095 0.4464 0.0418 0.068 Uiso calc PR 0.490(13) A 2 H
C32B 1.1081(18) 0.4667(3) -0.1796(10) 0.071(2) Uani d PDU 0.490(13) A 2 C
H32C 0.9949 0.4494 -0.2427 0.086 Uiso calc PR 0.490(13) A 2 H
H32D 1.0715 0.4962 -0.1999 0.086 Uiso calc PR 0.490(13) A 2 H
C33B 1.3228(18) 0.4567(3) -0.2288(9) 0.070(3) Uani d PDU 0.490(13) A 2 C
H33C 1.3874 0.4820 -0.2669 0.084 Uiso calc PR 0.490(13) A 2 H
H33D 1.3059 0.4362 -0.3208 0.084 Uiso calc PR 0.490(13) A 2 H
C34B 1.4621(12) 0.4391(4) -0.0720(11) 0.064(2) Uani d PDU 0.490(13) A 2 C
H34C 1.5514 0.4162 -0.1012 0.077 Uiso calc PR 0.490(13) A 2 H
H34D 1.5538 0.4607 -0.0116 0.077 Uiso calc PR 0.490(13) A 2 H
O1W 0.0923(4) 0.35589(7) 0.8658(3) 0.0610(6) Uani d D 1 . . O
H1W 0.169(6) 0.3746(11) 0.924(5) 0.098(14) Uiso d D 1 . . H
H2W 0.010(6) 0.3471(12) 0.935(4) 0.098(15) Uiso d D 1 . . H

loop_
_atom_site_aniso_label
_atom_site_aniso_U_11
_atom_site_aniso_U_22
_atom_site_aniso_U_33
_atom_site_aniso_U_12
_atom_site_aniso_U_13
_atom_site_aniso_U_23
C1 0.0412(15) 0.0476(15) 0.0378(13) -0.0062(12) 0.0164(11) -0.0051(11)
C2 0.0434(16) 0.0482(16) 0.0427(15) -0.0089(12) 0.0178(12) -0.0041(12)
C3 0.0608(18) 0.0465(15) 0.0382(14) -0.0161(13) 0.0184(13) -0.0068(12)
C4A 0.048(2) 0.049(2) 0.0389(19) -0.0111(17) 0.0183(16) -0.0069(16)
C4B 0.045(6) 0.025(6) 0.040(6) 0.017(5) 0.007(5) 0.003(5)
C5 0.0445(15) 0.0362(13) 0.0368(13) -0.0026(11) 0.0170(11) -0.0028(11)
C6 0.0634(19) 0.0514(16) 0.0304(13) -0.0179(14) 0.0178(12) -0.0058(12)
C7 0.0394(14) 0.0361(13) 0.0321(13) -0.0026(11) 0.0133(10) 0.0015(10)
C8 0.0315(12) 0.0338(12) 0.0299(12) 0.0023(10) 0.0092(10) 0.0036(10)
C9 0.0337(13) 0.0324(12) 0.0309(12) -0.0007(10) 0.0084(10) 0.0017(10)
C10 0.0366(13) 0.0338(12) 0.0336(12) -0.0013(11) 0.0114(10) 0.0016(10)
C11 0.0380(14) 0.0390(13) 0.0341(13) -0.0036(11) 0.0131(11) 0.0020(10)
C12 0.0355(13) 0.0387(13) 0.0300(12) -0.0006(11) 0.0110(10) 0.0011(10)
C13 0.0294(12) 0.0371(12) 0.0275(11) 0.0008(10) 0.0076(9) 0.0021(10)
C14 0.0296(12) 0.0329(12) 0.0292(11) 0.0002(10) 0.0074(9) 0.0033(10)
C15 0.0370(13) 0.0361(13) 0.0279(12) 0.0001(11) 0.0093(10) 0.0008(10)
C16 0.0303(13) 0.0356(13) 0.0299(12) 0.0018(10) 0.0062(10) 0.0012(10)
C17 0.0329(13) 0.0409(13) 0.0264(11) 0.0006(10) 0.0066(10) 0.0003(10)
O17 0.0489(11) 0.0517(12) 0.0281(9) -0.0046(9) 0.0089(8) -0.0051(8)
C18 0.0365(14) 0.0435(14) 0.0329(12) 0.0040(11) 0.0086(10) 0.0057(11)
C19 0.0522(17) 0.0344(14) 0.0540(16) 0.0006(12) 0.0087(13) 0.0042(12)
C20 0.0341(13) 0.0379(13) 0.0295(11) 0.0013(11) 0.0080(10) -0.0010(10)
C21 0.0310(12) 0.0340(12) 0.0314(12) 0.0033(10) 0.0044(10) 0.0012(10)
C22 0.0315(12) 0.0334(12) 0.0297(12) -0.0024(10) 0.0030(10) -0.0021(10)
C23 0.0355(13) 0.0328(12) 0.0276(11) 0.0001(10) 0.0063(10) -0.0030(10)
C24 0.0307(13) 0.0339(12) 0.0353(13) -0.0029(10) 0.0055(10) -0.0014(10)
C25 0.0378(14) 0.0395(13) 0.0348(13) -0.0031(11) 0.0060(11) -0.0072(11)
C26 0.0367(14) 0.0393(13) 0.0291(12) 0.0002(11) 0.0055(10) -0.0045(10)
O27 0.0345(9) 0.0420(9) 0.0360(9) -0.0100(8) 0.0093(7) -0.0052(8)
C28 0.0382(14) 0.0390(14) 0.0426(14) -0.0115(11) 0.0061(12) -0.0086(11)
C29 0.0360(14) 0.0412(14) 0.0405(14) -0.0075(12) 0.0070(11) -0.0024(11)
O35 0.0404(10) 0.0465(10) 0.0326(9) -0.0116(8) 0.0106(7) -0.0100(8)
C36 0.0477(16) 0.0504(16) 0.0318(13) -0.0090(13) 0.0038(11) -0.0097(12)
N37 0.0387(12) 0.0486(13) 0.0394(12) -0.0070(10) 0.0124(9) -0.0063(10)
C38 0.0414(16) 0.0587(19) 0.0557(18) -0.0085(14) 0.0100(13) -0.0086(14)
C39 0.0499(17) 0.0570(18) 0.0519(17) -0.0078(15) 0.0000(13) -0.0051(14)
C40 0.0585(19) 0.0520(17) 0.0419(15) -0.0007(14) 0.0056(13) -0.0061(13)
C41 0.074(2) 0.077(2) 0.0438(16) -0.0248(18) 0.0224(15) -0.0134(16)
C31A 0.108(5) 0.032(3) 0.046(4) -0.001(4) -0.006(4) 0.016(3)
C32A 0.109(6) 0.047(3) 0.048(4) -0.008(5) 0.001(5) 0.007(3)
C33A 0.109(5) 0.071(4) 0.051(3) -0.004(4) 0.010(4) 0.018(3)
C34A 0.088(4) 0.056(5) 0.037(4) -0.028(3) 0.012(3) 0.014(3)
N30 0.0581(15) 0.0384(12) 0.0387(12) -0.0108(11) 0.0067(11) 0.0000(10)
C31B 0.098(5) 0.031(3) 0.034(4) -0.009(4) -0.007(3) 0.015(3)
C32B 0.115(6) 0.049(3) 0.048(4) -0.014(4) 0.009(4) 0.015(3)
C33B 0.104(6) 0.063(5) 0.042(3) -0.018(5) 0.009(5) 0.010(3)
C34B 0.093(5) 0.067(6) 0.037(4) -0.040(4) 0.025(4) 0.008(3)
O1W 0.0891(17) 0.0559(13) 0.0429(11) -0.0309(12) 0.0258(11) -0.0160(10)

loop_
_atom_type_symbol
_atom_type_description
_atom_type_scat_dispersion_real
_atom_type_scat_dispersion_imag
_atom_type_scat_source
C C 0.0033 0.0000 'International Tables Vol C Tables 4.2.6.8 and 6.1.1.4'
H H 0.0000 0.0000 'International Tables Vol C Tables 4.2.6.8 and 6.1.1.4'
N N 0.0061 0.0000 'International Tables Vol C Tables 4.2.6.8 and 6.1.1.4'
O O 0.0106 0.0000 'International Tables Vol C Tables 4.2.6.8 and 6.1.1.4'

loop_
_geom_angle_atom_site_label_1
_geom_angle_atom_site_label_2
_geom_angle_atom_site_label_3
_geom_angle
C2 C1 C10 115.0(2)
C2 C1 H1A 108.5
C10 C1 H1A 108.5
C2 C1 H1B 108.5
C10 C1 H1B 108.5
H1A C1 H1B 107.5
C3 C2 C1 111.6(2)
C3 C2 H2A 109.3
C1 C2 H2A 109.3
C3 C2 H2B 109.3
C1 C2 H2B 109.3
H2A C2 H2B 108.0
N37 C3 C2 113.2(2)
N37 C3 C4B 125.2(4)
C2 C3 C4B 117.8(4)
N37 C3 C4A 108.5(2)
C2 C3 C4A 106.7(2)
N37 C3 H3A 109.5
C2 C3 H3A 109.5
C4A C3 H3A 109.5
N37 C3 H3B 96.5
C2 C3 H3B 96.5
C4B C3 H3B 96.5
C5 C4A C3 111.8(3)
C5 C4A H4A 109.3
C3 C4A H4A 109.3
C5 C4A H4B 109.3
C3 C4A H4B 109.3
H4A C4A H4B 107.9
C5 C4B C3 114.5(4)
C5 C4B H4C 108.6
C3 C4B H4C 108.6
C5 C4B H4D 108.6
C3 C4B H4D 108.6
H4C C4B H4D 107.6
C6 C5 C4B 105.8(3)
C6 C5 C4A 120.0(2)
C6 C5 C10 123.0(2)
C4B C5 C10 123.2(4)
C4A C5 C10 116.2(2)
C5 C6 C7 124.1(2)
C5 C6 H6 117.9
C7 C6 H6 117.9
C6 C7 C8 112.4(2)
C6 C7 H7A 109.1
C8 C7 H7A 109.1
C6 C7 H7B 109.1
C8 C7 H7B 109.1
H7A C7 H7B 107.9
C7 C8 C14 111.55(18)
C7 C8 C9 110.64(19)
C14 C8 C9 108.31(18)
C7 C8 H8 108.8
C14 C8 H8 108.8
C9 C8 H8 108.8
C11 C9 C8 112.09(19)
C11 C9 C10 112.76(19)
C8 C9 C10 112.89(19)
C11 C9 H9 106.1
C8 C9 H9 106.1
C10 C9 H9 106.1
C5 C10 C1 108.0(2)
C5 C10 C19 108.0(2)
C1 C10 C19 109.9(2)
C5 C10 C9 109.97(19)
C1 C10 C9 109.6(2)
C19 C10 C9 111.3(2)
C9 C11 C12 114.10(19)
C9 C11 H11A 108.7
C12 C11 H11A 108.7
C9 C11 H11B 108.7
C12 C11 H11B 108.7
H11A C11 H11B 107.6
C13 C12 C11 110.58(19)
C13 C12 H12A 109.5
C11 C12 H12A 109.5
C13 C12 H12B 109.5
C11 C12 H12B 109.5
H12A C12 H12B 108.1
C12 C13 C18 112.2(2)
C12 C13 C14 107.07(18)
C18 C13 C14 113.51(19)
C12 C13 C17 115.2(2)
C18 C13 C17 108.71(19)
C14 C13 C17 99.61(18)
C8 C14 C15 119.17(19)
C8 C14 C13 113.62(19)
C15 C14 C13 105.09(18)
C8 C14 H14 106.0
C15 C14 H14 106.0
C13 C14 H14 106.0
C16 C15 C14 103.49(19)
C16 C15 H15A 111.1
C14 C15 H15A 111.1
C16 C15 H15B 111.1
C14 C15 H15B 111.1
H15A C15 H15B 109.0
C20 C16 C15 129.7(2)
C20 C16 C17 122.3(2)
C15 C16 C17 108.00(19)
O17 C17 C16 115.2(2)
O17 C17 C13 112.19(19)
C16 C17 C13 103.31(18)
O17 C17 H17 108.6
C16 C17 H17 108.6
C13 C17 H17 108.6
C17 O17 H17A 108(2)
C13 C18 H18A 109.5
C13 C18 H18B 109.5
H18A C18 H18B 109.5
C13 C18 H18C 109.5
H18A C18 H18C 109.5
H18B C18 H18C 109.5
C10 C19 H19A 109.5
C10 C19 H19B 109.5
H19A C19 H19B 109.5
C10 C19 H19C 109.5
H19A C19 H19C 109.5
H19B C19 H19C 109.5
C16 C20 C21 130.7(2)
C16 C20 H20 114.7
C21 C20 H20 114.7
C26 C21 C22 117.4(2)
C26 C21 C20 118.7(2)
C22 C21 C20 123.9(2)
C23 C22 C21 121.0(2)
C23 C22 H22 119.5
C21 C22 H22 119.5
O35 C23 C22 124.0(2)
O35 C23 C24 115.3(2)
C22 C23 C24 120.7(2)
O27 C24 C25 125.2(2)
O27 C24 C23 116.1(2)
C25 C24 C23 118.7(2)
C24 C25 C26 120.2(2)
C24 C25 H25 119.9
C26 C25 H25 119.9
C25 C26 C21 122.0(2)
C25 C26 H26 119.0
C21 C26 H26 119.0
C24 O27 C28 116.45(18)
O27 C28 C29 109.5(2)
O27 C28 H28A 109.8
C29 C28 H28A 109.8
O27 C28 H28B 109.8
C29 C28 H28B 109.8
H28A C28 H28B 108.2
N30 C29 C28 115.1(2)
N30 C29 H29A 108.5
C28 C29 H29A 108.5
N30 C29 H29B 108.5
C28 C29 H29B 108.5
H29A C29 H29B 107.5
C23 O35 C36 117.64(18)
O35 C36 H36A 109.5
O35 C36 H36B 109.5
H36A C36 H36B 109.5
O35 C36 H36C 109.5
H36A C36 H36C 109.5
H36B C36 H36C 109.5
C38 N37 C41 103.2(2)
C38 N37 C3 114.3(2)
C41 N37 C3 114.8(2)
N37 C38 C39 104.7(2)
N37 C38 H38A 110.8
C39 C38 H38A 110.8
N37 C38 H38B 110.8
C39 C38 H38B 110.8
H38A C38 H38B 108.9
C38 C39 C40 104.0(2)
C38 C39 H39A 111.0
C40 C39 H39A 111.0
C38 C39 H39B 111.0
C40 C39 H39B 111.0
H39A C39 H39B 109.0
C41 C40 C39 104.3(2)
C41 C40 H40A 110.9
C39 C40 H40A 110.9
C41 C40 H40B 110.9
C39 C40 H40B 110.9
H40A C40 H40B 108.9
N37 C41 C40 106.1(2)
N37 C41 H41A 110.5
C40 C41 H41A 110.5
N37 C41 H41B 110.5
C40 C41 H41B 110.5
H41A C41 H41B 108.7
N30 C31A C32A 103.3(4)
N30 C31A H31A 111.1
C32A C31A H31A 111.1
N30 C31A H31B 111.1
C32A C31A H31B 111.1
H31A C31A H31B 109.1
C33A C32A C31A 104.0(5)
C33A C32A H32A 111.0
C31A C32A H32A 111.0
C33A C32A H32B 111.0
C31A C32A H32B 111.0
H32A C32A H32B 109.0
C32A C33A C34A 106.5(5)
C32A C33A H33A 110.4
C34A C33A H33A 110.4
C32A C33A H33B 110.4
C34A C33A H33B 110.4
H33A C33A H33B 108.6
N30 C34A C33A 102.2(4)
N30 C34A H34A 111.3
C33A C34A H34A 111.3
N30 C34A H34B 111.3
C33A C34A H34B 111.3
H34A C34A H34B 109.2
C29 N30 C31A 120.5(4)
C29 N30 C34B 118.9(4)
C29 N30 C34A 105.1(4)
C31A N30 C34A 105.0(5)
C29 N30 C31B 109.0(4)
C34B N30 C31B 104.1(5)
N30 C31B C32B 103.9(4)
N30 C31B H31C 111.0
C32B C31B H31C 111.0
N30 C31B H31D 111.0
C32B C31B H31D 111.0
H31C C31B H31D 109.0
C33B C32B C31B 103.3(5)
C33B C32B H32C 111.1
C31B C32B H32C 111.1
C33B C32B H32D 111.1
C31B C32B H32D 111.1
H32C C32B H32D 109.1
C32B C33B C34B 106.8(5)
C32B C33B H33C 110.4
C34B C33B H33C 110.4
C32B C33B H33D 110.4
C34B C33B H33D 110.4
H33C C33B H33D 108.6
N30 C34B C33B 102.8(4)
N30 C34B H34C 111.2
C33B C34B H34C 111.2
N30 C34B H34D 111.2
C33B C34B H34D 111.2
H34C C34B H34D 109.1
H1W O1W H2W 103(4)

loop_
_geom_bond_atom_site_label_1
_geom_bond_atom_site_label_2
_geom_bond_site_symmetry_2
_geom_bond_distance
_geom_bond_publ_flag
C1 C2 . 1.526(4) ?
C1 C10 . 1.541(3) ?
C1 H1A . 0.9900 ?
C1 H1B . 0.9900 ?
C2 C3 . 1.512(3) ?
C2 H2A . 0.9900 ?
C2 H2B . 0.9900 ?
C3 N37 . 1.458(3) ?
C3 C4B . 1.529(6) ?
C3 C4A . 1.562(4) ?
C3 H3A . 1.0000 ?
C3 H3B . 1.0000 ?
C4A C5 . 1.484(4) ?
C4A H4A . 0.9900 ?
C4A H4B . 0.9900 ?
C4B C5 . 1.471(6) ?
C4B H4C . 0.9900 ?
C4B H4D . 0.9900 ?
C5 C6 . 1.341(4) ?
C5 C10 . 1.528(3) ?
C6 C7 . 1.490(4) ?
C6 H6 . 0.9500 ?
C7 C8 . 1.522(3) ?
C7 H7A . 0.9900 ?
C7 H7B . 0.9900 ?
C8 C14 . 1.524(3) ?
C8 C9 . 1.548(3) ?
C8 H8 . 1.0000 ?
C9 C11 . 1.542(3) ?
C9 C10 . 1.555(3) ?
C9 H9 . 1.0000 ?
C10 C19 . 1.542(4) ?
C11 C12 . 1.546(3) ?
C11 H11A . 0.9900 ?
C11 H11B . 0.9900 ?
C12 C13 . 1.526(3) ?
C12 H12A . 0.9900 ?
C12 H12B . 0.9900 ?
C13 C18 . 1.535(3) ?
C13 C14 . 1.539(3) ?
C13 C17 . 1.541(3) ?
C14 C15 . 1.535(3) ?
C14 H14 . 1.0000 ?
C15 C16 . 1.521(3) ?
C15 H15A . 0.9900 ?
C15 H15B . 0.9900 ?
C16 C20 . 1.333(3) ?
C16 C17 . 1.528(3) ?
C17 O17 . 1.415(3) ?
C17 H17 . 1.0000 ?
O17 H17A . 0.85(4) ?
C18 H18A . 0.9800 ?
C18 H18B . 0.9800 ?
C18 H18C . 0.9800 ?
C19 H19A . 0.9800 ?
C19 H19B . 0.9800 ?
C19 H19C . 0.9800 ?
C20 C21 . 1.470(3) ?
C20 H20 . 0.9500 ?
C21 C26 . 1.390(3) ?
C21 C22 . 1.408(3) ?
C22 C23 . 1.378(3) ?
C22 H22 . 0.9500 ?
C23 O35 . 1.374(3) ?
C23 C24 . 1.404(3) ?
C24 O27 . 1.376(3) ?
C24 C25 . 1.385(3) ?
C25 C26 . 1.389(3) ?
C25 H25 . 0.9500 ?
C26 H26 . 0.9500 ?
O27 C28 . 1.436(3) ?
C28 C29 . 1.501(4) ?
C28 H28A . 0.9900 ?
C28 H28B . 0.9900 ?
C29 N30 . 1.447(3) ?
C29 H29A . 0.9900 ?
C29 H29B . 0.9900 ?
O35 C36 . 1.433(3) ?
C36 H36A . 0.9800 ?
C36 H36B . 0.9800 ?
C36 H36C . 0.9800 ?
N37 C38 . 1.450(4) ?
N37 C41 . 1.455(3) ?
C38 C39 . 1.519(4) ?
C38 H38A . 0.9900 ?
C38 H38B . 0.9900 ?
C39 C40 . 1.533(4) ?
C39 H39A . 0.9900 ?
C39 H39B . 0.9900 ?
C40 C41 . 1.508(4) ?
C40 H40A . 0.9900 ?
C40 H40B . 0.9900 ?
C41 H41A . 0.9900 ?
C41 H41B . 0.9900 ?
C31A N30 . 1.474(4) ?
C31A C32A . 1.535(5) ?
C31A H31A . 0.9900 ?
C31A H31B . 0.9900 ?
C32A C33A . 1.532(5) ?
C32A H32A . 0.9900 ?
C32A H32B . 0.9900 ?
C33A C34A . 1.536(5) ?
C33A H33A . 0.9900 ?
C33A H33B . 0.9900 ?
C34A N30 . 1.478(4) ?
C34A H34A . 0.9900 ?
C34A H34B . 0.9900 ?
N30 C34B . 1.478(4) ?
N30 C31B . 1.479(4) ?
C31B C32B . 1.536(5) ?
C31B H31C . 0.9900 ?
C31B H31D . 0.9900 ?
C32B C33B . 1.533(5) ?
C32B H32C . 0.9900 ?
C32B H32D . 0.9900 ?
C33B C34B . 1.535(5) ?
C33B H33C . 0.9900 ?
C33B H33D . 0.9900 ?
C34B H34C . 0.9900 ?
C34B H34D . 0.9900 ?
O1W H1W . 0.87(2) ?
O1W H2W . 0.88(2) ?

loop_
_geom_hbond_atom_site_label_D
_geom_hbond_atom_site_label_H
_geom_hbond_atom_site_label_A
_geom_hbond_site_symmetry_A
_geom_hbond_distance_DH
_geom_hbond_distance_HA
_geom_hbond_distance_DA
_geom_hbond_angle_DHA
_geom_hbond_publ_flag
O17 H17A O1W . 0.85(4) 1.90(4) 2.748(3) 172(3) yes
O1W H1W N30 1_456 0.87(2) 1.95(2) 2.813(3) 169(4) yes
O1W H2W O35 1_456 0.88(2) 1.96(2) 2.835(3) 170(4) yes
O1W H2W O27 1_456 0.88(2) 2.47(4) 2.987(3) 118(3) yes

loop_
_geom_torsion_atom_site_label_1
_geom_torsion_atom_site_label_2
_geom_torsion_atom_site_label_3
_geom_torsion_atom_site_label_4
_geom_torsion
C10 C1 C2 C3 -56.9(3)
C1 C2 C3 N37 177.7(2)
C1 C2 C3 C4B 18.5(6)
C1 C2 C3 C4A 58.5(3)
N37 C3 C4A C5 179.5(3)
C2 C3 C4A C5 -58.3(3)
C4B C3 C4A C5 55.6(5)
N37 C3 C4B C5 -132.8(6)
C2 C3 C4B C5 23.7(10)
C4A C3 C4B C5 -58.1(5)
C3 C4B C5 C6 177.1(6)
C3 C4B C5 C10 -33.4(10)
C3 C4A C5 C6 -134.5(3)
C3 C4A C5 C10 55.8(4)
C4B C5 C6 C7 135.4(5)
C4A C5 C6 C7 176.8(3)
C10 C5 C6 C7 -14.2(5)
C5 C6 C7 C8 25.4(4)
C6 C7 C8 C14 -166.4(2)
C6 C7 C8 C9 -45.7(3)
C7 C8 C9 C11 -173.4(2)
C14 C8 C9 C11 -50.8(3)
C7 C8 C9 C10 58.0(3)
C14 C8 C9 C10 -179.46(18)
C6 C5 C10 C1 142.7(3)
C4B C5 C10 C1 -1.8(6)
C4A C5 C10 C1 -48.0(3)
C6 C5 C10 C19 -98.6(3)
C4B C5 C10 C19 117.0(5)
C4A C5 C10 C19 70.8(3)
C6 C5 C10 C9 23.1(4)
C4B C5 C10 C9 -121.4(5)
C4A C5 C10 C9 -167.5(3)
C2 C1 C10 C5 47.7(3)
C2 C1 C10 C19 -69.9(3)
C2 C1 C10 C9 167.5(2)
C11 C9 C10 C5 -172.9(2)
C8 C9 C10 C5 -44.6(3)
C11 C9 C10 C1 68.5(3)
C8 C9 C10 C1 -163.2(2)
C11 C9 C10 C19 -53.2(3)
C8 C9 C10 C19 75.1(2)
C8 C9 C11 C12 49.7(3)
C10 C9 C11 C12 178.4(2)
C9 C11 C12 C13 -53.3(3)
C11 C12 C13 C18 -67.9(2)
C11 C12 C13 C14 57.3(2)
C11 C12 C13 C17 167.04(19)
C7 C8 C14 C15 -53.3(3)
C9 C8 C14 C15 -175.30(19)
C7 C8 C14 C13 -178.00(19)
C9 C8 C14 C13 60.0(2)
C12 C13 C14 C8 -63.7(2)
C18 C13 C14 C8 60.6(3)
C17 C13 C14 C8 175.99(19)
C12 C13 C14 C15 164.31(19)
C18 C13 C14 C15 -71.3(3)
C17 C13 C14 C15 44.0(2)
C8 C14 C15 C16 -157.7(2)
C13 C14 C15 C16 -29.0(2)
C14 C15 C16 C20 -179.0(2)
C14 C15 C16 C17 2.1(2)
C20 C16 C17 O17 -31.1(3)
C15 C16 C17 O17 147.9(2)
C20 C16 C17 C13 -153.8(2)
C15 C16 C17 C13 25.2(2)
C12 C13 C17 O17 79.6(3)
C18 C13 C17 O17 -47.2(3)
C14 C13 C17 O17 -166.21(19)
C12 C13 C17 C16 -155.72(18)
C18 C13 C17 C16 77.4(2)
C14 C13 C17 C16 -41.6(2)
C15 C16 C20 C21 0.4(4)
C17 C16 C20 C21 179.2(2)
C16 C20 C21 C26 -174.5(2)
C16 C20 C21 C22 5.7(4)
C26 C21 C22 C23 0.2(3)
C20 C21 C22 C23 -180.0(2)
C21 C22 C23 O35 179.9(2)
C21 C22 C23 C24 0.0(4)
O35 C23 C24 O27 -0.5(3)
C22 C23 C24 O27 179.4(2)
O35 C23 C24 C25 180.0(2)
C22 C23 C24 C25 -0.1(4)
O27 C24 C25 C26 -179.5(2)
C23 C24 C25 C26 0.0(4)
C24 C25 C26 C21 0.2(4)
C22 C21 C26 C25 -0.3(3)
C20 C21 C26 C25 179.9(2)
C25 C24 O27 C28 -6.8(3)
C23 C24 O27 C28 173.7(2)
C24 O27 C28 C29 176.8(2)
O27 C28 C29 N30 54.2(3)
C22 C23 O35 C36 8.5(3)
C24 C23 O35 C36 -171.6(2)
C2 C3 N37 C38 60.9(3)
C4B C3 N37 C38 -141.7(5)
C4A C3 N37 C38 179.0(3)
C2 C3 N37 C41 179.9(3)
C4B C3 N37 C41 -22.7(6)
C4A C3 N37 C41 -62.0(3)
C41 N37 C38 C39 41.8(3)
C3 N37 C38 C39 167.2(2)
N37 C38 C39 C40 -28.3(3)
C38 C39 C40 C41 4.4(3)
C38 N37 C41 C40 -39.3(3)
C3 N37 C41 C40 -164.3(3)
C39 C40 C41 N37 20.9(3)
N30 C31A C32A C33A -27.1(10)
C31A C32A C33A C34A 2.1(10)
C32A C33A C34A N30 23.4(9)
C28 C29 N30 C31A 68.0(7)
C28 C29 N30 C34B 171.5(6)
C28 C29 N30 C34A -174.0(5)
C28 C29 N30 C31B 52.6(6)
C32A C31A N30 C29 161.6(5)
C32A C31A N30 C34A 43.5(8)
C33A C34A N30 C29 -169.5(5)
C33A C34A N30 C31A -41.4(7)
C29 N30 C31B C32B 171.6(5)
C34B N30 C31B C32B 43.8(7)
N30 C31B C32B C33B -28.2(9)
C31B C32B C33B C34B 3.4(10)
C29 N30 C34B C33B -162.2(5)
C31B N30 C34B C33B -40.7(8)
C32B C33B C34B N30 22.4(10)
C19 C10 C13 C18 11.34(19)
